data_7216703
loop_
_publ_author_name
'Hong, Xu-Jia'
'Liu, Xiang'
'Zhang, Jing-Bo'
'Lin, Chu-Ling'
'Wu, Xiao'
'Ou, Yan-Jun'
'Yang, Jian'
'Jin, Hong-Guang'
'Cai, Yue-Peng'

_publ_section_title
;
 Two low-dimensional Schiff base copper(i/ii) complexes: synthesis,
 characterization and catalytic activity for degradation of organic dyes
;
_journal_issue 34
_journal_name_full CrystEngComm
_journal_page_first 7926
_journal_paper_doi 10.1039/C4CE01207K
_journal_volume 16
_journal_year 2014
_chemical_formula_sum 'C42 H47 Cu6 I6 N17 O8'
_chemical_formula_weight 2060.61
_chemical_name_systematic
; 
 ? 
;
_space_group_IT_number 14
_symmetry_cell_setting monoclinic
_symmetry_space_group_name_Hall '-P 2yn'
_symmetry_space_group_name_H-M 'P 1 21/n 1'
_atom_sites_solution_hydrogens geom
_atom_sites_solution_primary direct
_atom_sites_solution_secondary difmap
_audit_creation_method SHELXL-97
_cell_angle_alpha 90.00
_cell_angle_beta 98.473(5)
_cell_angle_gamma 90.00
_cell_formula_units_Z 4
_cell_length_a 16.408(5)
_cell_length_b 23.207(7)
_cell_length_c 16.670(5)
_cell_measurement_reflns_used 2166
_cell_measurement_temperature 298(2)
_cell_measurement_theta_max 20.33
_cell_measurement_theta_min 2.39
_cell_volume 6278(3)
_computing_cell_refinement 'Bruker SAINT'
_computing_data_collection 'Bruker APEX2'
_computing_data_reduction 'Bruker SAINT'
_computing_molecular_graphics 'Bruker SHELXTL'
_computing_publication_material 'Bruker SHELXTL'
_computing_structure_refinement 'SHELXL-97 (Sheldrick, 2008)'
_computing_structure_solution 'SHELXS-97 (Sheldrick, 2008)'
_diffrn_ambient_temperature 298(2)
_diffrn_measured_fraction_theta_full 1.000
_diffrn_measured_fraction_theta_max 1.000
_diffrn_measurement_device_type 'Bruker APEX-II CCD'
_diffrn_measurement_method '\f and \w scans'
_diffrn_radiation_monochromator graphite
_diffrn_radiation_source 'fine-focus sealed tube'
_diffrn_radiation_type MoK\a
_diffrn_radiation_wavelength 0.71073
_diffrn_reflns_av_R_equivalents 0.0806
_diffrn_reflns_av_sigmaI/netI 0.1050
_diffrn_reflns_limit_h_max 19
_diffrn_reflns_limit_h_min -19
_diffrn_reflns_limit_k_max 27
_diffrn_reflns_limit_k_min -17
_diffrn_reflns_limit_l_max 19
_diffrn_reflns_limit_l_min -20
_diffrn_reflns_number 32366
_diffrn_reflns_theta_full 25.25
_diffrn_reflns_theta_max 25.25
_diffrn_reflns_theta_min 1.52
_exptl_absorpt_coefficient_mu 5.006
_exptl_absorpt_correction_T_max 0.6615
_exptl_absorpt_correction_T_min 0.4661
_exptl_absorpt_correction_type multi-scan
_exptl_absorpt_process_details 'SADABS (Sheldrick, 1996)'
_exptl_crystal_colour 'deep green'
_exptl_crystal_density_diffrn 2.180
_exptl_crystal_density_method 'not measured'
_exptl_crystal_description block
_exptl_crystal_F_000 3896
_exptl_crystal_size_max 0.18
_exptl_crystal_size_mid 0.15
_exptl_crystal_size_min 0.09
_refine_diff_density_max 1.114
_refine_diff_density_min -1.224
_refine_diff_density_rms 0.163
_refine_ls_extinction_method none
_refine_ls_goodness_of_fit_ref 1.002
_refine_ls_hydrogen_treatment constr
_refine_ls_matrix_type full
_refine_ls_number_parameters 725
_refine_ls_number_reflns 11355
_refine_ls_number_restraints 2
_refine_ls_restrained_S_all 1.005
_refine_ls_R_factor_all 0.1358
_refine_ls_R_factor_gt 0.0589
_refine_ls_shift/su_max 0.002
_refine_ls_shift/su_mean 0.000
_refine_ls_structure_factor_coef Fsqd
_refine_ls_weighting_details 'calc w=1/[\s^2^(Fo^2^)+(0.0712P)^2^+0.0000P] where P=(Fo^2^+2Fc^2^)/3'
_refine_ls_weighting_scheme calc
_refine_ls_wR_factor_gt 0.1398
_refine_ls_wR_factor_ref 0.1799
_reflns_number_gt 5556
_reflns_number_total 11355
_reflns_threshold_expression >2sigma(I)
_cod_data_source_file c4ce01207k2.cif
_cod_data_source_block re824
_cod_depositor_comments
;
The following automatic conversions were performed:

'_symmetry_cell_setting' value 'Monoclinic' changed to 'monoclinic'
according to
/usr/data/users/saulius/crontab/automatic-downloads/rss-feeds/RSC/lib/dictionaries/cif_core.dic
dictionary named 'cif_core.dic' version 2.4.2 from 2011-04-26.

Automatic conversion script
Id: cif_fix_values 2281 2013-09-26 08:29:07Z andrius 

 Adding full bibliography for 7216702--7216704.cif.

The following automatic conversions were performed:

'_refine_ls_hydrogen_treatment' value 'contr' was replaced with the
value 'constr' as specified in the replacement file
'src/cod-tools/trunk/data/replacement-values/replacement_values.lst'.

Automatic conversion script
Id: cif_fix_values 5376 2017-05-30 11:51:03Z andrius 
;
_cod_original_sg_symbol_H-M P2(1)/n
_cod_database_code 7216703

loop_
_symmetry_equiv_pos_as_xyz
'x, y, z'
'-x+1/2, y+1/2, -z+1/2'
'-x, -y, -z'
'x-1/2, -y-1/2, z-1/2'

loop_
_atom_site_label
_atom_site_type_symbol
_atom_site_fract_x
_atom_site_fract_y
_atom_site_fract_z
_atom_site_U_iso_or_equiv
_atom_site_adp_type
_atom_site_occupancy
_atom_site_symmetry_multiplicity
_atom_site_calc_flag
_atom_site_refinement_flags
Cu1 Cu 0.66298(8) 0.35549(5) 0.59366(8) 0.0377(3) Uani 1 1 d .
Cu2 Cu 0.85411(8) 0.36991(5) 0.77948(8) 0.0379(3) Uani 1 1 d .
Cu3 Cu 0.70791(8) 0.36742(5) 0.94922(8) 0.0402(4) Uani 1 1 d .
Cu4 Cu 0.51586(8) 0.36550(5) 0.76184(8) 0.0370(3) Uani 1 1 d .
Cu5 Cu 0.76160(11) 0.11665(8) 0.30933(11) 0.0787(6) Uani 1 1 d .
Cu6 Cu 0.61434(11) 0.11702(8) 0.21881(12) 0.0788(6) Uani 1 1 d .
I1 I 0.51839(5) 0.33789(4) 0.46149(6) 0.0622(3) Uani 1 1 d .
I2 I 0.85776(6) 0.36210(4) 1.07819(6) 0.0781(3) Uani 1 1 d .
I3 I 0.89977(5) 0.11538(4) 0.40106(5) 0.0589(3) Uani 1 1 d .
I4 I 0.47111(5) 0.12206(4) 0.13715(6) 0.0612(3) Uani 1 1 d .
I5 I 0.68739(7) 0.21125(5) 0.26692(8) 0.1075(5) Uani 1 1 d .
I6 I 0.69067(7) 0.02180(5) 0.25773(8) 0.1002(4) Uani 1 1 d .
O1 O 0.6009(4) 0.3286(3) 0.6803(4) 0.0352(17) Uani 1 1 d .
O2 O 0.4776(5) 0.2579(3) 0.8428(5) 0.059(2) Uani 1 1 d .
H2 H 0.4601 0.2262 0.8269 0.088 Uiso 1 1 calc R
O3 O 0.7614(4) 0.3937(3) 0.6949(4) 0.0375(18) Uani 1 1 d .
O4 O 0.5734(5) 0.4647(3) 0.5484(5) 0.053(2) Uani 1 1 d .
H4 H 0.5411 0.4395 0.5297 0.079 Uiso 1 1 calc R
O5 O 0.7713(4) 0.3366(3) 0.8652(4) 0.0397(18) Uani 1 1 d .
O6 O 0.8986(4) 0.2565(3) 0.7145(5) 0.053(2) Uani 1 1 d .
H6 H 0.8729 0.2541 0.6686 0.079 Uiso 1 1 calc R
O7 O 0.6075(4) 0.3973(3) 0.8424(4) 0.0393(18) Uani 1 1 d .
O8 O 0.7849(5) 0.4823(3) 0.9847(6) 0.067(3) Uani 1 1 d .
H8 H 0.8034 0.4622 1.0236 0.100 Uiso 1 1 calc R
N1 N 0.7430(5) 0.3538(4) 0.5127(5) 0.040(2) Uani 1 1 d .
N2 N 0.6929(5) 0.2749(4) 0.6012(5) 0.037(2) Uani 1 1 d .
N3 N 0.6574(5) 0.2402(4) 0.6524(6) 0.043(2) Uani 1 1 d .
N4 N 0.5230(5) 0.2810(4) 0.7880(5) 0.038(2) Uani 1 1 d .
N5 N 0.9556(5) 0.3746(4) 0.8616(5) 0.038(2) Uani 1 1 d .
N6 N 0.8631(5) 0.4520(3) 0.7886(6) 0.040(2) Uani 1 1 d .
N7 N 0.8037(5) 0.4856(3) 0.7410(5) 0.042(2) Uani 1 1 d .
N8 N 0.6391(5) 0.4399(4) 0.5980(5) 0.038(2) Uani 1 1 d .
N9 N 0.6291(6) 0.3687(4) 1.0313(5) 0.046(2) Uani 1 1 d .
N10 N 0.6801(5) 0.2860(4) 0.9502(5) 0.037(2) Uani 1 1 d .
N11 N 0.7161(5) 0.2500(4) 0.9002(5) 0.039(2) Uani 1 1 d .
N12 N 0.8501(5) 0.2829(3) 0.7645(5) 0.036(2) Uani 1 1 d .
N13 N 0.4186(5) 0.3620(4) 0.6751(6) 0.042(2) Uani 1 1 d .
N14 N 0.5029(5) 0.4462(3) 0.7381(5) 0.036(2) Uani 1 1 d .
N15 N 0.5580(5) 0.4842(3) 0.7833(5) 0.039(2) Uani 1 1 d .
N16 N 0.7224(5) 0.4526(4) 0.9361(6) 0.045(2) Uani 1 1 d .
C1 C 0.7636(7) 0.3947(5) 0.4646(8) 0.056(3) Uani 1 1 d .
H1 H 0.7476 0.4322 0.4745 0.067 Uiso 1 1 calc R
C2 C 0.8069(9) 0.3862(6) 0.4010(9) 0.082(5) Uani 1 1 d .
H2A H 0.8158 0.4163 0.3665 0.098 Uiso 1 1 calc R
C3 C 0.8362(8) 0.3326(6) 0.3902(9) 0.075(4) Uani 1 1 d .
H3 H 0.8670 0.3257 0.3486 0.090 Uiso 1 1 calc R
C4 C 0.8200(7) 0.2879(6) 0.4417(8) 0.061(4) Uani 1 1 d .
H4A H 0.8421 0.2514 0.4364 0.074 Uiso 1 1 calc R
C5 C 0.7708(7) 0.2984(4) 0.5007(6) 0.038(3) Uani 1 1 d .
C6 C 0.7438(6) 0.2559(5) 0.5561(8) 0.045(3) Uani 1 1 d .
C7 C 0.7723(7) 0.1935(4) 0.5541(8) 0.055(3) Uani 1 1 d .
H7A H 0.8292 0.1910 0.5775 0.083 Uiso 1 1 calc R
H7B H 0.7657 0.1803 0.4990 0.083 Uiso 1 1 calc R
H7C H 0.7398 0.1700 0.5847 0.083 Uiso 1 1 calc R
C8 C 0.6113(6) 0.2737(5) 0.6917(7) 0.039(3) Uani 1 1 d .
C9 C 0.5631(6) 0.2456(5) 0.7486(7) 0.039(3) Uani 1 1 d .
C10 C 0.5617(7) 0.1815(5) 0.7581(8) 0.063(4) Uani 1 1 d .
H10A H 0.5711 0.1719 0.8147 0.094 Uiso 1 1 calc R
H10B H 0.6041 0.1646 0.7317 0.094 Uiso 1 1 calc R
H10C H 0.5090 0.1669 0.7340 0.094 Uiso 1 1 calc R
C11 C 0.9983(7) 0.3334(5) 0.9044(8) 0.058(4) Uani 1 1 d .
H11 H 0.9797 0.2956 0.8978 0.070 Uiso 1 1 calc R
C12 C 1.0683(9) 0.3441(6) 0.9578(9) 0.083(5) Uani 1 1 d .
H12 H 1.0976 0.3141 0.9855 0.100 Uiso 1 1 calc R
C13 C 1.0930(9) 0.3974(7) 0.9689(10) 0.095(6) Uani 1 1 d .
H13 H 1.1402 0.4048 1.0057 0.114 Uiso 1 1 calc R
C14 C 1.0521(7) 0.4428(5) 0.9285(8) 0.062(4) Uani 1 1 d .
H14 H 1.0722 0.4802 0.9351 0.075 Uiso 1 1 calc R
C15 C 0.9794(7) 0.4307(5) 0.8771(7) 0.043(3) Uani 1 1 d .
C16 C 0.9268(7) 0.4742(5) 0.8301(7) 0.046(3) Uani 1 1 d .
C17 C 0.9460(8) 0.5373(5) 0.8342(9) 0.079(5) Uani 1 1 d .
H17A H 0.9930 0.5448 0.8076 0.118 Uiso 1 1 calc R
H17B H 0.9578 0.5490 0.8899 0.118 Uiso 1 1 calc R
H17C H 0.8994 0.5585 0.8077 0.118 Uiso 1 1 calc R
C18 C 0.7542(6) 0.4504(5) 0.6963(6) 0.036(3) Uani 1 1 d .
C19 C 0.6851(6) 0.4762(4) 0.6417(7) 0.035(3) Uani 1 1 d .
C20 C 0.6707(7) 0.5402(4) 0.6425(7) 0.046(3) Uani 1 1 d .
H20A H 0.6644 0.5547 0.5880 0.070 Uiso 1 1 calc R
H20B H 0.7169 0.5587 0.6744 0.070 Uiso 1 1 calc R
H20C H 0.6217 0.5480 0.6657 0.070 Uiso 1 1 calc R
C21 C 0.6024(8) 0.4135(6) 1.0746(8) 0.064(4) Uani 1 1 d .
H21 H 0.6211 0.4504 1.0658 0.076 Uiso 1 1 calc R
C22 C 0.5490(10) 0.4062(8) 1.1310(9) 0.088(5) Uani 1 1 d .
H22 H 0.5299 0.4379 1.1566 0.105 Uiso 1 1 calc R
C23 C 0.5244(10) 0.3512(8) 1.1487(10) 0.090(5) Uani 1 1 d .
H23 H 0.4923 0.3446 1.1893 0.108 Uiso 1 1 calc R
C24 C 0.5495(7) 0.3074(6) 1.1041(8) 0.064(4) Uani 1 1 d .
H24 H 0.5314 0.2702 1.1128 0.077 Uiso 1 1 calc R
C25 C 0.6006(6) 0.3157(6) 1.0465(7) 0.051(3) Uani 1 1 d .
C26 C 0.6300(7) 0.2689(5) 0.9986(7) 0.045(3) Uani 1 1 d .
C27 C 0.6025(7) 0.2078(5) 1.0038(8) 0.066(4) Uani 1 1 d .
H27A H 0.6306 0.1840 0.9695 0.098 Uiso 1 1 calc R
H27B H 0.5441 0.2054 0.9865 0.098 Uiso 1 1 calc R
H27C H 0.6150 0.1946 1.0589 0.098 Uiso 1 1 calc R
C28 C 0.7617(6) 0.2814(5) 0.8605(7) 0.036(3) Uani 1 1 d .
C29 C 0.8104(6) 0.2499(4) 0.8057(7) 0.036(3) Uani 1 1 d .
C30 C 0.8122(7) 0.1867(4) 0.7996(7) 0.051(3) Uani 1 1 d .
H30A H 0.8026 0.1755 0.7435 0.076 Uiso 1 1 calc R
H30B H 0.7701 0.1705 0.8271 0.076 Uiso 1 1 calc R
H30C H 0.8651 0.1727 0.8242 0.076 Uiso 1 1 calc R
C31 C 0.3810(7) 0.3154(5) 0.6389(8) 0.062(4) Uani 1 1 d .
H31 H 0.3979 0.2790 0.6581 0.074 Uiso 1 1 calc R
C32 C 0.3174(7) 0.3196(6) 0.5737(7) 0.061(4) Uani 1 1 d .
H32 H 0.2920 0.2867 0.5497 0.074 Uiso 1 1 calc R
C33 C 0.2937(8) 0.3731(6) 0.5463(8) 0.063(4) Uani 1 1 d .
H33 H 0.2516 0.3772 0.5028 0.076 Uiso 1 1 calc R
C34 C 0.3314(8) 0.4209(6) 0.5824(8) 0.063(4) Uani 1 1 d .
H34 H 0.3143 0.4575 0.5645 0.076 Uiso 1 1 calc R
C35 C 0.3949(6) 0.4143(5) 0.6455(7) 0.039(3) Uani 1 1 d .
C36 C 0.4413(6) 0.4641(4) 0.6879(6) 0.036(3) Uani 1 1 d .
C37 C 0.4218(7) 0.5242(4) 0.6661(7) 0.056(4) Uani 1 1 d .
H37A H 0.4650 0.5487 0.6920 0.084 Uiso 1 1 calc R
H37B H 0.3706 0.5346 0.6835 0.084 Uiso 1 1 calc R
H37C H 0.4172 0.5286 0.6083 0.084 Uiso 1 1 calc R
C38 C 0.6087(6) 0.4528(4) 0.8337(6) 0.034(3) Uani 1 1 d .
C39 C 0.6756(6) 0.4844(4) 0.8873(7) 0.039(3) Uani 1 1 d .
C40 C 0.6847(7) 0.5484(5) 0.8824(8) 0.061(4) Uani 1 1 d .
H40A H 0.6735 0.5656 0.9321 0.091 Uiso 1 1 calc R
H40B H 0.6465 0.5630 0.8379 0.091 Uiso 1 1 calc R
H40C H 0.7399 0.5577 0.8743 0.091 Uiso 1 1 calc R
C41 C 0.9081(8) 0.5423(5) 0.5600(9) 0.043(3) Uani 1 1 d D
C42 C 0.9913(10) 0.5461(7) 0.5949(11) 0.136(8) Uani 1 1 d D
H42A H 1.0111 0.5086 0.6126 0.203 Uiso 1 1 calc R
H42B H 0.9964 0.5719 0.6404 0.203 Uiso 1 1 calc R
H42C H 1.0232 0.5605 0.5554 0.203 Uiso 1 1 calc R
N17 N 0.8438(10) 0.5284(6) 0.5427(10) 0.137(7) Uani 1 1 d D

loop_
_atom_site_aniso_label
_atom_site_aniso_U_11
_atom_site_aniso_U_22
_atom_site_aniso_U_33
_atom_site_aniso_U_23
_atom_site_aniso_U_13
_atom_site_aniso_U_12
Cu1 0.0410(8) 0.0264(7) 0.0457(9) -0.0015(6) 0.0067(6) 0.0033(6)
Cu2 0.0362(8) 0.0270(7) 0.0476(9) 0.0017(6) -0.0033(6) -0.0025(6)
Cu3 0.0424(8) 0.0317(8) 0.0464(9) -0.0026(6) 0.0057(7) -0.0016(6)
Cu4 0.0359(7) 0.0287(7) 0.0437(9) -0.0030(6) -0.0032(6) -0.0002(6)
Cu5 0.0709(12) 0.0853(14) 0.0784(14) -0.0037(10) 0.0066(10) -0.0038(10)
Cu6 0.0693(12) 0.0847(14) 0.0811(14) -0.0074(10) 0.0069(10) -0.0038(9)
I1 0.0574(6) 0.0510(5) 0.0716(6) -0.0039(4) -0.0125(5) -0.0040(4)
I2 0.0653(6) 0.0676(7) 0.0904(8) -0.0032(5) -0.0254(5) 0.0014(5)
I3 0.0530(5) 0.0696(6) 0.0558(6) -0.0024(4) 0.0131(4) 0.0029(4)
I4 0.0559(5) 0.0630(6) 0.0664(6) -0.0023(4) 0.0141(5) -0.0042(4)
I5 0.1036(9) 0.0732(8) 0.1309(12) -0.0048(7) -0.0313(8) -0.0027(6)
I6 0.0938(8) 0.0726(8) 0.1290(11) -0.0198(7) -0.0015(8) 0.0033(6)
O1 0.042(4) 0.021(4) 0.043(5) -0.001(3) 0.008(3) 0.002(3)
O2 0.058(6) 0.050(6) 0.069(6) 0.005(4) 0.015(5) -0.012(4)
O3 0.037(4) 0.021(4) 0.049(5) 0.005(3) -0.013(3) -0.003(3)
O4 0.061(5) 0.038(5) 0.051(5) 0.000(4) -0.018(4) 0.009(4)
O5 0.047(5) 0.014(4) 0.057(5) -0.001(3) 0.004(4) -0.005(3)
O6 0.053(5) 0.043(5) 0.059(6) 0.001(4) 0.003(4) 0.009(4)
O7 0.047(5) 0.026(4) 0.041(5) -0.008(3) -0.009(4) 0.001(3)
O8 0.062(6) 0.048(5) 0.077(7) -0.003(5) -0.036(5) -0.011(4)
N1 0.033(5) 0.043(6) 0.042(6) 0.000(5) -0.001(4) 0.003(4)
N2 0.033(5) 0.031(5) 0.046(6) -0.004(4) 0.001(5) 0.001(4)
N3 0.048(6) 0.034(6) 0.045(6) -0.003(5) 0.002(5) -0.004(5)
N4 0.041(5) 0.031(5) 0.041(6) 0.010(4) 0.007(5) -0.002(4)
N5 0.031(5) 0.041(6) 0.039(6) -0.008(4) -0.002(4) -0.010(4)
N6 0.032(5) 0.026(5) 0.059(7) 0.007(4) -0.006(5) -0.007(4)
N7 0.047(6) 0.018(5) 0.055(7) 0.001(4) -0.006(5) 0.004(4)
N8 0.041(5) 0.035(6) 0.038(6) 0.004(4) 0.003(4) 0.003(4)
N9 0.049(6) 0.053(7) 0.036(6) -0.001(5) 0.002(5) 0.005(5)
N10 0.037(5) 0.038(6) 0.035(6) 0.003(4) 0.002(5) -0.001(4)
N11 0.038(5) 0.037(6) 0.043(6) 0.016(5) 0.008(5) -0.003(4)
N12 0.037(5) 0.021(5) 0.049(6) -0.012(4) 0.000(5) 0.002(4)
N13 0.041(6) 0.029(5) 0.054(6) -0.002(5) 0.000(5) -0.002(4)
N14 0.039(5) 0.027(5) 0.042(6) -0.010(4) 0.004(4) 0.012(4)
N15 0.055(6) 0.024(5) 0.037(6) -0.009(4) 0.001(5) 0.002(4)
N16 0.037(5) 0.035(6) 0.059(7) -0.008(5) -0.005(5) -0.004(4)
C1 0.065(9) 0.040(8) 0.065(9) 0.014(7) 0.020(7) 0.006(6)
C2 0.117(13) 0.064(10) 0.073(11) 0.036(8) 0.044(10) 0.033(9)
C3 0.077(10) 0.064(10) 0.091(12) -0.007(9) 0.034(9) 0.036(8)
C4 0.065(9) 0.055(9) 0.065(10) -0.009(7) 0.016(7) 0.022(7)
C5 0.053(7) 0.029(7) 0.035(7) 0.001(5) 0.013(6) 0.002(5)
C6 0.031(6) 0.032(7) 0.069(9) -0.015(6) 0.000(6) -0.002(5)
C7 0.056(8) 0.027(7) 0.084(10) -0.006(6) 0.016(7) 0.002(5)
C8 0.032(6) 0.033(7) 0.047(8) -0.002(6) -0.010(6) -0.003(5)
C9 0.027(6) 0.037(7) 0.051(8) 0.005(6) -0.006(5) -0.007(5)
C10 0.064(8) 0.028(7) 0.097(11) 0.006(7) 0.013(8) 0.004(6)
C11 0.038(7) 0.049(8) 0.083(10) 0.009(7) -0.009(7) 0.002(6)
C12 0.070(10) 0.065(11) 0.103(13) 0.011(9) -0.028(9) 0.002(8)
C13 0.068(10) 0.062(11) 0.138(16) -0.004(10) -0.038(10) -0.004(8)
C14 0.062(9) 0.040(8) 0.077(10) -0.014(7) -0.012(8) -0.007(6)
C15 0.041(7) 0.048(8) 0.042(7) 0.002(6) 0.006(6) -0.017(6)
C16 0.043(7) 0.032(7) 0.061(8) -0.005(6) -0.002(6) -0.007(5)
C17 0.079(10) 0.036(8) 0.115(13) 0.001(8) -0.010(9) -0.021(7)
C18 0.028(6) 0.037(7) 0.044(7) 0.003(5) 0.010(5) 0.007(5)
C19 0.038(6) 0.023(6) 0.044(7) 0.009(5) 0.004(5) 0.014(5)
C20 0.057(8) 0.024(6) 0.058(8) -0.002(5) 0.008(6) 0.008(5)
C21 0.057(9) 0.066(10) 0.067(10) -0.028(8) 0.006(7) 0.006(7)
C22 0.100(13) 0.106(14) 0.057(11) -0.027(10) 0.012(9) 0.050(11)
C23 0.095(13) 0.110(15) 0.076(12) 0.010(11) 0.046(10) 0.021(11)
C24 0.054(9) 0.079(11) 0.064(10) 0.022(8) 0.021(7) 0.005(7)
C25 0.022(6) 0.080(10) 0.049(8) 0.011(7) 0.001(6) -0.002(6)
C26 0.048(7) 0.047(8) 0.037(7) 0.011(6) -0.003(6) 0.003(6)
C27 0.048(8) 0.063(9) 0.088(11) 0.025(8) 0.016(7) -0.012(6)
C28 0.031(6) 0.034(7) 0.038(7) -0.008(5) -0.006(5) 0.008(5)
C29 0.027(6) 0.023(6) 0.055(8) 0.008(5) -0.005(5) -0.020(5)
C30 0.054(8) 0.026(6) 0.075(9) -0.003(6) 0.019(7) 0.005(5)
C31 0.057(8) 0.049(8) 0.074(10) 0.004(7) -0.004(7) -0.012(6)
C32 0.046(8) 0.078(10) 0.053(9) -0.022(7) -0.012(7) -0.021(7)
C33 0.063(9) 0.056(9) 0.065(10) 0.011(7) -0.009(7) -0.005(7)
C34 0.065(9) 0.054(9) 0.066(10) 0.013(7) -0.010(8) 0.006(7)
C35 0.037(6) 0.034(7) 0.046(7) 0.003(5) 0.004(6) 0.000(5)
C36 0.025(6) 0.037(6) 0.044(7) 0.007(5) -0.003(5) 0.006(5)
C37 0.048(7) 0.042(8) 0.071(9) 0.017(6) -0.017(7) 0.009(6)
C38 0.041(6) 0.029(6) 0.032(6) -0.004(5) 0.008(5) 0.001(5)
C39 0.041(7) 0.031(7) 0.045(7) -0.013(5) 0.002(6) -0.013(5)
C40 0.073(9) 0.028(7) 0.078(10) 0.006(6) 0.001(7) -0.001(6)
C41 0.037(7) 0.031(7) 0.065(10) 0.013(6) 0.024(7) 0.012(6)
C42 0.22(3) 0.082(14) 0.113(17) -0.001(11) 0.065(17) -0.017(15)
N17 0.21(2) 0.099(14) 0.104(14) 0.046(10) 0.049(15) 0.066(14)

loop_
_atom_type_symbol
_atom_type_description
_atom_type_scat_dispersion_real
_atom_type_scat_dispersion_imag
_atom_type_scat_source
C C 0.0033 0.0016 'International Tables Vol C Tables 4.2.6.8 and 6.1.1.4'
H H 0.0000 0.0000 'International Tables Vol C Tables 4.2.6.8 and 6.1.1.4'
N N 0.0061 0.0033 'International Tables Vol C Tables 4.2.6.8 and 6.1.1.4'
O O 0.0106 0.0060 'International Tables Vol C Tables 4.2.6.8 and 6.1.1.4'
Cu Cu 0.3201 1.2651 'International Tables Vol C Tables 4.2.6.8 and 6.1.1.4'
I I -0.4742 1.8119 'International Tables Vol C Tables 4.2.6.8 and 6.1.1.4'

loop_
_geom_angle_atom_site_label_1
_geom_angle_atom_site_label_2
_geom_angle_atom_site_label_3
_geom_angle
N2 Cu1 O1 78.5(3)
N2 Cu1 N8 173.7(4)
O1 Cu1 N8 99.1(3)
N2 Cu1 N1 80.8(4)
O1 Cu1 N1 159.1(3)
N8 Cu1 N1 101.2(4)
N2 Cu1 O3 100.3(3)
O1 Cu1 O3 88.2(3)
N8 Cu1 O3 73.7(3)
N1 Cu1 O3 92.4(3)
N2 Cu1 I1 94.7(2)
O1 Cu1 I1 93.24(19)
N8 Cu1 I1 91.2(2)
N1 Cu1 I1 91.6(2)
O3 Cu1 I1 164.94(17)
N6 Cu2 O3 79.7(3)
N6 Cu2 N5 81.1(3)
O3 Cu2 N5 160.4(3)
N6 Cu2 N12 176.2(4)
O3 Cu2 N12 100.4(3)
N5 Cu2 N12 98.5(3)
N6 Cu2 O5 109.8(3)
O3 Cu2 O5 94.3(3)
N5 Cu2 O5 96.0(3)
N12 Cu2 O5 74.0(3)
N10 Cu3 O5 78.7(3)
N10 Cu3 N16 171.8(3)
O5 Cu3 N16 101.2(3)
N10 Cu3 N9 80.4(4)
O5 Cu3 N9 159.0(3)
N16 Cu3 N9 99.1(4)
N10 Cu3 O7 98.8(3)
O5 Cu3 O7 87.3(3)
N16 Cu3 O7 73.0(3)
N9 Cu3 O7 93.6(3)
N10 Cu3 I2 97.0(2)
O5 Cu3 I2 91.8(2)
N16 Cu3 I2 91.2(3)
N9 Cu3 I2 93.1(2)
O7 Cu3 I2 163.64(18)
N14 Cu4 N13 80.7(3)
N14 Cu4 O7 80.1(3)
N13 Cu4 O7 160.8(3)
N14 Cu4 N4 176.8(4)
N13 Cu4 N4 97.6(3)
O7 Cu4 N4 101.5(3)
N14 Cu4 O1 107.8(3)
N13 Cu4 O1 92.7(3)
O7 Cu4 O1 94.2(3)
N4 Cu4 O1 74.8(3)
I3 Cu5 I5 121.48(8)
I3 Cu5 I6 120.66(8)
I5 Cu5 I6 117.86(8)
I3 Cu5 Cu6 177.65(10)
I5 Cu5 Cu6 58.92(6)
I6 Cu5 Cu6 58.96(6)
I4 Cu6 I5 118.77(8)
I4 Cu6 I6 123.50(8)
I5 Cu6 I6 117.72(8)
I4 Cu6 Cu5 176.72(10)
I5 Cu6 Cu5 58.70(6)
I6 Cu6 Cu5 59.05(6)
Cu5 I5 Cu6 62.38(7)
Cu6 I6 Cu5 61.99(7)
C8 O1 Cu1 110.2(7)
C8 O1 Cu4 111.4(7)
Cu1 O1 Cu4 138.4(3)
N4 O2 H2 109.5
C18 O3 Cu2 108.9(6)
C18 O3 Cu1 109.7(6)
Cu2 O3 Cu1 141.3(3)
N8 O4 H4 109.5
C28 O5 Cu3 109.1(6)
C28 O5 Cu2 112.4(7)
Cu3 O5 Cu2 138.5(3)
N12 O6 H6 109.5
C38 O7 Cu4 108.2(6)
C38 O7 Cu3 110.9(6)
Cu4 O7 Cu3 140.8(3)
N16 O8 H8 109.5
C1 N1 C5 117.4(10)
C1 N1 Cu1 130.0(8)
C5 N1 Cu1 112.0(7)
C6 N2 N3 122.7(9)
C6 N2 Cu1 118.4(8)
N3 N2 Cu1 118.9(7)
C8 N3 N2 107.0(9)
C9 N4 O2 117.3(9)
C9 N4 Cu4 121.9(8)
O2 N4 Cu4 120.5(7)
C11 N5 C15 117.9(9)
C11 N5 Cu2 130.4(8)
C15 N5 Cu2 111.5(7)
C16 N6 N7 121.9(9)
C16 N6 Cu2 119.6(7)
N7 N6 Cu2 118.1(6)
C18 N7 N6 107.3(8)
C19 N8 O4 114.1(8)
C19 N8 Cu1 124.1(7)
O4 N8 Cu1 121.7(6)
C25 N9 C21 116.4(12)
C25 N9 Cu3 112.8(8)
C21 N9 Cu3 130.8(10)
C26 N10 N11 124.1(9)
C26 N10 Cu3 118.2(8)
N11 N10 Cu3 117.7(7)
C28 N11 N10 107.4(9)
C29 N12 O6 116.6(9)
C29 N12 Cu2 122.8(8)
O6 N12 Cu2 120.3(7)
C31 N13 C35 118.2(10)
C31 N13 Cu4 128.7(8)
C35 N13 Cu4 112.8(7)
C36 N14 N15 122.0(8)
C36 N14 Cu4 120.2(7)
N15 N14 Cu4 117.5(6)
C38 N15 N14 107.0(8)
C39 N16 O8 114.1(9)
C39 N16 Cu3 124.9(7)
O8 N16 Cu3 120.9(6)
N1 C1 C2 124.9(12)
N1 C1 H1 117.5
C2 C1 H1 117.5
C3 C2 C1 118.0(13)
C3 C2 H2A 121.0
C1 C2 H2A 121.0
C2 C3 C4 119.7(14)
C2 C3 H3 120.1
C4 C3 H3 120.1
C5 C4 C3 119.3(12)
C5 C4 H4A 120.3
C3 C4 H4A 120.3
C4 C5 N1 120.3(10)
C4 C5 C6 126.3(11)
N1 C5 C6 113.3(10)
N2 C6 C5 115.0(10)
N2 C6 C7 124.6(11)
C5 C6 C7 120.3(11)
C6 C7 H7A 109.5
C6 C7 H7B 109.5
H7A C7 H7B 109.5
C6 C7 H7C 109.5
H7A C7 H7C 109.5
H7B C7 H7C 109.5
O1 C8 N3 125.2(11)
O1 C8 C9 117.2(10)
N3 C8 C9 117.4(10)
N4 C9 C8 114.1(10)
N4 C9 C10 124.1(11)
C8 C9 C10 121.8(11)
C9 C10 H10A 109.5
C9 C10 H10B 109.5
H10A C10 H10B 109.5
C9 C10 H10C 109.5
H10A C10 H10C 109.5
H10B C10 H10C 109.5
N5 C11 C12 123.0(12)
N5 C11 H11 118.5
C12 C11 H11 118.5
C13 C12 C11 118.6(13)
C13 C12 H12 120.7
C11 C12 H12 120.7
C12 C13 C14 122.5(13)
C12 C13 H13 118.8
C14 C13 H13 118.8
C13 C14 C15 117.5(12)
C13 C14 H14 121.3
C15 C14 H14 121.3
N5 C15 C14 120.1(10)
N5 C15 C16 114.9(9)
C14 C15 C16 124.8(10)
N6 C16 C15 112.3(9)
N6 C16 C17 124.8(10)
C15 C16 C17 122.8(10)
C16 C17 H17A 109.5
C16 C17 H17B 109.5
H17A C17 H17B 109.5
C16 C17 H17C 109.5
H17A C17 H17C 109.5
H17B C17 H17C 109.5
N7 C18 O3 125.7(9)
N7 C18 C19 117.2(10)
O3 C18 C19 117.2(9)
N8 C19 C18 114.8(9)
N8 C19 C20 124.9(9)
C18 C19 C20 120.3(9)
C19 C20 H20A 109.5
C19 C20 H20B 109.5
H20A C20 H20B 109.5
C19 C20 H20C 109.5
H20A C20 H20C 109.5
H20B C20 H20C 109.5
N9 C21 C22 123.1(14)
N9 C21 H21 118.5
C22 C21 H21 118.5
C23 C22 C21 119.4(14)
C23 C22 H22 120.3
C21 C22 H22 120.3
C24 C23 C22 116.9(15)
C24 C23 H23 121.6
C22 C23 H23 121.6
C23 C24 C25 122.7(14)
C23 C24 H24 118.6
C25 C24 H24 118.6
N9 C25 C24 121.3(13)
N9 C25 C26 114.8(11)
C24 C25 C26 123.9(13)
N10 C26 C25 113.8(11)
N10 C26 C27 123.4(11)
C25 C26 C27 122.8(12)
C26 C27 H27A 109.5
C26 C27 H27B 109.5
H27A C27 H27B 109.5
C26 C27 H27C 109.5
H27A C27 H27C 109.5
H27B C27 H27C 109.5
O5 C28 N11 127.1(10)
O5 C28 C29 116.9(10)
N11 C28 C29 116.0(10)
N12 C29 C30 123.1(11)
N12 C29 C28 113.6(9)
C30 C29 C28 123.3(9)
C29 C30 H30A 109.5
C29 C30 H30B 109.5
H30A C30 H30B 109.5
C29 C30 H30C 109.5
H30A C30 H30C 109.5
H30B C30 H30C 109.5
N13 C31 C32 122.4(12)
N13 C31 H31 118.8
C32 C31 H31 118.8
C33 C32 C31 118.0(11)
C33 C32 H32 121.0
C31 C32 H32 121.0
C32 C33 C34 120.3(12)
C32 C33 H33 119.8
C34 C33 H33 119.8
C33 C34 C35 119.3(12)
C33 C34 H34 120.3
C35 C34 H34 120.3
N13 C35 C34 121.7(10)
N13 C35 C36 114.9(9)
C34 C35 C36 123.3(10)
N14 C36 C37 126.4(9)
N14 C36 C35 110.7(9)
C37 C36 C35 122.6(9)
C36 C37 H37A 109.5
C36 C37 H37B 109.5
H37A C37 H37B 109.5
C36 C37 H37C 109.5
H37A C37 H37C 109.5
H37B C37 H37C 109.5
O7 C38 N15 127.2(9)
O7 C38 C39 116.2(9)
N15 C38 C39 116.7(9)
N16 C39 C40 123.8(9)
N16 C39 C38 114.7(9)
C40 C39 C38 121.5(10)
C39 C40 H40A 109.5
C39 C40 H40B 109.5
H40A C40 H40B 109.5
C39 C40 H40C 109.5
H40A C40 H40C 109.5
H40B C40 H40C 109.5
N17 C41 C42 164.3(17)
C41 C42 H42A 109.5
C41 C42 H42B 109.5
H42A C42 H42B 109.5
C41 C42 H42C 109.5
H42A C42 H42C 109.5
H42B C42 H42C 109.5

loop_
_geom_bond_atom_site_label_1
_geom_bond_atom_site_label_2
_geom_bond_distance
Cu1 N2 1.934(8)
Cu1 O1 1.987(7)
Cu1 N8 2.002(8)
Cu1 N1 2.018(9)
Cu1 O3 2.333(6)
Cu1 I1 3.0182(17)
Cu2 N6 1.915(8)
Cu2 O3 1.994(6)
Cu2 N5 1.997(8)
Cu2 N12 2.035(8)
Cu2 O5 2.250(7)
Cu3 N10 1.945(9)
Cu3 O5 1.995(7)
Cu3 N16 2.006(9)
Cu3 N9 2.018(10)
Cu3 O7 2.345(6)
Cu3 I2 3.0208(17)
Cu4 N14 1.919(8)
Cu4 N13 1.990(9)
Cu4 O7 2.003(6)
Cu4 N4 2.008(8)
Cu4 O1 2.255(7)
Cu5 I3 2.541(2)
Cu5 I5 2.559(2)
Cu5 I6 2.578(2)
Cu5 Cu6 2.654(3)
Cu6 I4 2.539(2)
Cu6 I5 2.565(2)
Cu6 I6 2.575(2)
O1 C8 1.296(11)
O2 N4 1.371(11)
O2 H2 0.8200
O3 C18 1.322(11)
O4 N8 1.383(10)
O4 H4 0.8200
O5 C28 1.291(11)
O6 N12 1.377(11)
O6 H6 0.8200
O7 C38 1.298(11)
O8 N16 1.392(10)
O8 H8 0.8200
N1 C1 1.319(14)
N1 C5 1.387(12)
N2 C6 1.280(13)
N2 N3 1.364(12)
N3 C8 1.324(13)
N4 C9 1.291(13)
N5 C11 1.329(13)
N5 C15 1.372(12)
N6 C16 1.274(12)
N6 N7 1.400(11)
N7 C18 1.305(12)
N8 C19 1.285(12)
N9 C25 1.353(14)
N9 C21 1.373(14)
N10 C26 1.295(13)
N10 N11 1.373(12)
N11 C28 1.295(13)
N12 C29 1.270(12)
N13 C31 1.344(13)
N13 C35 1.347(12)
N14 C36 1.283(11)
N14 N15 1.400(11)
N15 C38 1.314(12)
N16 C39 1.270(12)
C1 C2 1.374(17)
C1 H1 0.9300
C2 C3 1.355(16)
C2 H2A 0.9300
C3 C4 1.397(18)
C3 H3 0.9300
C4 C5 1.383(16)
C4 H4A 0.9300
C5 C6 1.465(15)
C6 C7 1.524(14)
C7 H7A 0.9600
C7 H7B 0.9600
C7 H7C 0.9600
C8 C9 1.472(15)
C9 C10 1.497(14)
C10 H10A 0.9600
C10 H10B 0.9600
C10 H10C 0.9600
C11 C12 1.368(16)
C11 H11 0.9300
C12 C13 1.306(17)
C12 H12 0.9300
C13 C14 1.372(17)
C13 H13 0.9300
C14 C15 1.390(14)
C14 H14 0.9300
C15 C16 1.477(15)
C16 C17 1.496(14)
C17 H17A 0.9600
C17 H17B 0.9600
C17 H17C 0.9600
C18 C19 1.472(13)
C19 C20 1.503(13)
C20 H20A 0.9600
C20 H20B 0.9600
C20 H20C 0.9600
C21 C22 1.386(19)
C21 H21 0.9300
C22 C23 1.38(2)
C22 H22 0.9300
C23 C24 1.359(19)
C23 H23 0.9300
C24 C25 1.378(16)
C24 H24 0.9300
C25 C26 1.470(16)
C26 C27 1.497(15)
C27 H27A 0.9600
C27 H27B 0.9600
C27 H27C 0.9600
C28 C29 1.492(15)
C29 C30 1.472(13)
C30 H30A 0.9600
C30 H30B 0.9600
C30 H30C 0.9600
C31 C32 1.394(15)
C31 H31 0.9300
C32 C33 1.361(16)
C32 H32 0.9300
C33 C34 1.365(16)
C33 H33 0.9300
C34 C35 1.376(14)
C34 H34 0.9300
C35 C36 1.502(14)
C36 C37 1.464(13)
C37 H37A 0.9600
C37 H37B 0.9600
C37 H37C 0.9600
C38 C39 1.500(13)
C39 C40 1.498(14)
C40 H40A 0.9600
C40 H40B 0.9600
C40 H40C 0.9600
C41 N17 1.101(9)
C41 C42 1.405(9)
C42 H42A 0.9600
C42 H42B 0.9600
C42 H42C 0.9600

loop_
_geom_hbond_atom_site_label_D
_geom_hbond_atom_site_label_H
_geom_hbond_atom_site_label_A
_geom_hbond_distance_DH
_geom_hbond_distance_HA
_geom_hbond_distance_DA
_geom_hbond_angle_DHA
O4 H4 I1 0.82 2.62 3.345(7) 148.2
O8 H8 I2 0.82 2.60 3.329(8) 148.3

loop_
_geom_torsion_atom_site_label_1
_geom_torsion_atom_site_label_2
_geom_torsion_atom_site_label_3
_geom_torsion_atom_site_label_4
_geom_torsion
I3 Cu5 Cu6 I4 60(3)
I5 Cu5 Cu6 I4 -40.1(18)
I6 Cu5 Cu6 I4 141.7(18)
I3 Cu5 Cu6 I5 100(2)
I6 Cu5 Cu6 I5 -178.15(9)
I3 Cu5 Cu6 I6 -81(2)
I5 Cu5 Cu6 I6 178.15(9)
I3 Cu5 I5 Cu6 -177.29(12)
I6 Cu5 I5 Cu6 1.80(8)
I4 Cu6 I5 Cu5 177.59(11)
I6 Cu6 I5 Cu5 -1.80(8)
I4 Cu6 I6 Cu5 -177.57(12)
I5 Cu6 I6 Cu5 1.79(8)
I3 Cu5 I6 Cu6 177.30(12)
I5 Cu5 I6 Cu6 -1.80(8)
N2 Cu1 O1 C8 -2.5(6)
N8 Cu1 O1 C8 -176.6(6)
N1 Cu1 O1 C8 -11.5(12)
O3 Cu1 O1 C8 -103.4(6)
I1 Cu1 O1 C8 91.6(6)
N2 Cu1 O1 Cu4 179.4(5)
N8 Cu1 O1 Cu4 5.3(6)
N1 Cu1 O1 Cu4 170.4(7)
O3 Cu1 O1 Cu4 78.5(5)
I1 Cu1 O1 Cu4 -86.5(5)
N14 Cu4 O1 C8 -178.7(6)
N13 Cu4 O1 C8 -97.6(6)
O7 Cu4 O1 C8 100.4(6)
N4 Cu4 O1 C8 -0.4(6)
N14 Cu4 O1 Cu1 -0.6(6)
N13 Cu4 O1 Cu1 80.5(5)
O7 Cu4 O1 Cu1 -81.5(5)
N4 Cu4 O1 Cu1 177.6(6)
N6 Cu2 O3 C18 -4.5(7)
N5 Cu2 O3 C18 -16.7(13)
N12 Cu2 O3 C18 179.4(6)
O5 Cu2 O3 C18 104.9(6)
N6 Cu2 O3 Cu1 174.5(6)
N5 Cu2 O3 Cu1 162.3(8)
N12 Cu2 O3 Cu1 -1.6(7)
O5 Cu2 O3 Cu1 -76.2(6)
N2 Cu1 O3 C18 176.4(7)
O1 Cu1 O3 C18 -105.6(6)
N8 Cu1 O3 C18 -5.6(6)
N1 Cu1 O3 C18 95.3(7)
I1 Cu1 O3 C18 -10.0(12)
N2 Cu1 O3 Cu2 -2.6(7)
O1 Cu1 O3 Cu2 75.4(6)
N8 Cu1 O3 Cu2 175.4(7)
N1 Cu1 O3 Cu2 -83.7(6)
I1 Cu1 O3 Cu2 171.1(2)
N10 Cu3 O5 C28 -2.4(6)
N16 Cu3 O5 C28 -174.1(6)
N9 Cu3 O5 C28 -9.1(12)
O7 Cu3 O5 C28 -102.0(6)
I2 Cu3 O5 C28 94.3(6)
N10 Cu3 O5 Cu2 178.6(6)
N16 Cu3 O5 Cu2 6.9(6)
N9 Cu3 O5 Cu2 172.0(7)
O7 Cu3 O5 Cu2 79.0(5)
I2 Cu3 O5 Cu2 -84.7(5)
N6 Cu2 O5 C28 178.8(6)
O3 Cu2 O5 C28 98.1(6)
N5 Cu2 O5 C28 -98.6(6)
N12 Cu2 O5 C28 -1.5(6)
N6 Cu2 O5 Cu3 -2.3(6)
O3 Cu2 O5 Cu3 -82.9(5)
N5 Cu2 O5 Cu3 80.3(5)
N12 Cu2 O5 Cu3 177.5(6)
N14 Cu4 O7 C38 -1.1(6)
N13 Cu4 O7 C38 -4.5(14)
N4 Cu4 O7 C38 -178.3(6)
O1 Cu4 O7 C38 106.3(6)
N14 Cu4 O7 Cu3 175.4(6)
N13 Cu4 O7 Cu3 171.9(8)
N4 Cu4 O7 Cu3 -1.9(6)
O1 Cu4 O7 Cu3 -77.2(6)
N10 Cu3 O7 C38 174.6(7)
O5 Cu3 O7 C38 -107.2(7)
N16 Cu3 O7 C38 -4.7(7)
N9 Cu3 O7 C38 93.7(7)
I2 Cu3 O7 C38 -20.0(11)
N10 Cu3 O7 Cu4 -1.8(6)
O5 Cu3 O7 Cu4 76.4(6)
N16 Cu3 O7 Cu4 178.9(7)
N9 Cu3 O7 Cu4 -82.6(6)
I2 Cu3 O7 Cu4 163.6(2)
N2 Cu1 N1 C1 175.4(10)
O1 Cu1 N1 C1 -175.6(9)
N8 Cu1 N1 C1 -10.6(10)
O3 Cu1 N1 C1 -84.5(10)
I1 Cu1 N1 C1 81.0(10)
N2 Cu1 N1 C5 4.6(7)
O1 Cu1 N1 C5 13.6(13)
N8 Cu1 N1 C5 178.6(7)
O3 Cu1 N1 C5 104.7(7)
I1 Cu1 N1 C5 -89.9(7)
O1 Cu1 N2 C6 -177.9(8)
N8 Cu1 N2 C6 -110(3)
N1 Cu1 N2 C6 -1.1(8)
O3 Cu1 N2 C6 -91.9(8)
I1 Cu1 N2 C6 89.8(8)
O1 Cu1 N2 N3 4.0(7)
N8 Cu1 N2 N3 72(4)
N1 Cu1 N2 N3 -179.3(7)
O3 Cu1 N2 N3 90.0(7)
I1 Cu1 N2 N3 -88.4(7)
C6 N2 N3 C8 177.5(10)
Cu1 N2 N3 C8 -4.4(10)
N14 Cu4 N4 C9 143(6)
N13 Cu4 N4 C9 86.5(8)
O7 Cu4 N4 C9 -95.6(8)
O1 Cu4 N4 C9 -4.3(8)
N14 Cu4 N4 O2 -29(7)
N13 Cu4 N4 O2 -86.3(7)
O7 Cu4 N4 O2 91.6(7)
O1 Cu4 N4 O2 -177.1(8)
N6 Cu2 N5 C11 172.7(11)
O3 Cu2 N5 C11 -175.1(10)
N12 Cu2 N5 C11 -11.1(11)
O5 Cu2 N5 C11 63.6(11)
N6 Cu2 N5 C15 -3.1(7)
O3 Cu2 N5 C15 9.1(14)
N12 Cu2 N5 C15 173.1(7)
O5 Cu2 N5 C15 -112.2(7)
O3 Cu2 N6 C16 -168.4(10)
N5 Cu2 N6 C16 7.5(9)
N12 Cu2 N6 C16 -75(5)
O5 Cu2 N6 C16 100.7(9)
O3 Cu2 N6 N7 3.9(7)
N5 Cu2 N6 N7 179.8(8)
N12 Cu2 N6 N7 97(5)
O5 Cu2 N6 N7 -87.0(8)
C16 N6 N7 C18 169.8(11)
Cu2 N6 N7 C18 -2.3(11)
N2 Cu1 N8 C19 25(4)
O1 Cu1 N8 C19 91.8(9)
N1 Cu1 N8 C19 -82.8(9)
O3 Cu1 N8 C19 6.5(8)
I1 Cu1 N8 C19 -174.7(9)
N2 Cu1 N8 O4 -160(3)
O1 Cu1 N8 O4 -93.1(8)
N1 Cu1 N8 O4 92.3(8)
O3 Cu1 N8 O4 -178.5(8)
I1 Cu1 N8 O4 0.4(8)
N10 Cu3 N9 C25 1.8(7)
O5 Cu3 N9 C25 8.4(14)
N16 Cu3 N9 C25 173.5(7)
O7 Cu3 N9 C25 100.2(7)
I2 Cu3 N9 C25 -94.8(7)
N10 Cu3 N9 C21 179.8(10)
O5 Cu3 N9 C21 -173.7(9)
N16 Cu3 N9 C21 -8.5(10)
O7 Cu3 N9 C21 -81.9(10)
I2 Cu3 N9 C21 83.2(10)
O5 Cu3 N10 C26 -178.9(8)
N16 Cu3 N10 C26 -89(3)
N9 Cu3 N10 C26 -1.3(8)
O7 Cu3 N10 C26 -93.4(8)
I2 Cu3 N10 C26 90.7(8)
O5 Cu3 N10 N11 2.2(6)
N16 Cu3 N10 N11 92(3)
N9 Cu3 N10 N11 179.8(7)
O7 Cu3 N10 N11 87.7(7)
I2 Cu3 N10 N11 -88.2(7)
C26 N10 N11 C28 179.7(9)
Cu3 N10 N11 C28 -1.4(10)
N6 Cu2 N12 C29 174(5)
O3 Cu2 N12 C29 -93.6(8)
N5 Cu2 N12 C29 91.8(8)
O5 Cu2 N12 C29 -2.1(8)
N6 Cu2 N12 O6 1(6)
O3 Cu2 N12 O6 93.5(7)
N5 Cu2 N12 O6 -81.1(7)
O5 Cu2 N12 O6 -174.9(7)
N14 Cu4 N13 C31 173.3(11)
O7 Cu4 N13 C31 176.8(10)
N4 Cu4 N13 C31 -9.4(11)
O1 Cu4 N13 C31 65.7(10)
N14 Cu4 N13 C35 0.3(7)
O7 Cu4 N13 C35 3.8(15)
N4 Cu4 N13 C35 177.6(8)
O1 Cu4 N13 C35 -107.3(7)
N13 Cu4 N14 C36 5.3(8)
O7 Cu4 N14 C36 -173.6(9)
N4 Cu4 N14 C36 -52(7)
O1 Cu4 N14 C36 95.2(8)
N13 Cu4 N14 N15 179.2(7)
O7 Cu4 N14 N15 0.3(7)
N4 Cu4 N14 N15 122(6)
O1 Cu4 N14 N15 -91.0(7)
C36 N14 N15 C38 174.3(10)
Cu4 N14 N15 C38 0.5(10)
N10 Cu3 N16 C39 0(3)
O5 Cu3 N16 C39 88.3(10)
N9 Cu3 N16 C39 -86.3(10)
O7 Cu3 N16 C39 4.6(9)
I2 Cu3 N16 C39 -179.7(10)
N10 Cu3 N16 O8 177(2)
O5 Cu3 N16 O8 -94.8(8)
N9 Cu3 N16 O8 90.5(9)
O7 Cu3 N16 O8 -178.5(9)
I2 Cu3 N16 O8 -2.8(8)
C5 N1 C1 C2 3.4(18)
Cu1 N1 C1 C2 -167.0(11)
N1 C1 C2 C3 -5(2)
C1 C2 C3 C4 2(2)
C2 C3 C4 C5 3(2)
C3 C4 C5 N1 -5.0(18)
C3 C4 C5 C6 176.1(12)
C1 N1 C5 C4 1.8(16)
Cu1 N1 C5 C4 173.9(9)
C1 N1 C5 C6 -179.1(10)
Cu1 N1 C5 C6 -7.0(11)
N3 N2 C6 C5 175.5(9)
Cu1 N2 C6 C5 -2.5(13)
N3 N2 C6 C7 -0.9(16)
Cu1 N2 C6 C7 -179.0(8)
C4 C5 C6 N2 -174.6(11)
N1 C5 C6 N2 6.4(14)
C4 C5 C6 C7 2.0(17)
N1 C5 C6 C7 -176.9(9)
Cu1 O1 C8 N3 0.9(12)
Cu4 O1 C8 N3 179.5(8)
Cu1 O1 C8 C9 -174.3(7)
Cu4 O1 C8 C9 4.4(10)
N2 N3 C8 O1 2.2(13)
N2 N3 C8 C9 177.3(8)
O2 N4 C9 C8 -179.1(8)
Cu4 N4 C9 C8 7.8(12)
O2 N4 C9 C10 1.2(15)
Cu4 N4 C9 C10 -171.9(8)
O1 C8 C9 N4 -7.9(13)
N3 C8 C9 N4 176.6(9)
O1 C8 C9 C10 171.8(9)
N3 C8 C9 C10 -3.7(15)
C15 N5 C11 C12 -5.7(19)
Cu2 N5 C11 C12 178.7(11)
N5 C11 C12 C13 2(2)
C11 C12 C13 C14 -1(3)
C12 C13 C14 C15 3(2)
C11 N5 C15 C14 8.1(16)
Cu2 N5 C15 C14 -175.5(9)
C11 N5 C15 C16 -177.2(10)
Cu2 N5 C15 C16 -0.8(12)
C13 C14 C15 N5 -7.0(19)
C13 C14 C15 C16 178.9(13)
N7 N6 C16 C15 178.4(9)
Cu2 N6 C16 C15 -9.6(14)
N7 N6 C16 C17 0.6(19)
Cu2 N6 C16 C17 172.6(10)
N5 C15 C16 N6 6.5(15)
C14 C15 C16 N6 -179.1(12)
N5 C15 C16 C17 -175.6(11)
C14 C15 C16 C17 -1.2(19)
N6 N7 C18 O3 -2.2(14)
N6 N7 C18 C19 178.9(9)
Cu2 O3 C18 N7 5.2(13)
Cu1 O3 C18 N7 -174.1(9)
Cu2 O3 C18 C19 -175.9(7)
Cu1 O3 C18 C19 4.8(11)
O4 N8 C19 C18 178.6(9)
Cu1 N8 C19 C18 -6.0(14)
O4 N8 C19 C20 1.2(15)
Cu1 N8 C19 C20 176.6(8)
N7 C18 C19 N8 178.8(10)
O3 C18 C19 N8 -0.2(14)
N7 C18 C19 C20 -3.7(15)
O3 C18 C19 C20 177.3(9)
C25 N9 C21 C22 -0.2(17)
Cu3 N9 C21 C22 -178.1(10)
N9 C21 C22 C23 4(2)
C21 C22 C23 C24 -5(2)
C22 C23 C24 C25 3(2)
C21 N9 C25 C24 -1.8(16)
Cu3 N9 C25 C24 176.5(9)
C21 N9 C25 C26 179.7(9)
Cu3 N9 C25 C26 -2.1(12)
C23 C24 C25 N9 0(2)
C23 C24 C25 C26 178.6(13)
N11 N10 C26 C25 179.3(9)
Cu3 N10 C26 C25 0.5(12)
N11 N10 C26 C27 -2.5(16)
Cu3 N10 C26 C27 178.7(8)
N9 C25 C26 N10 1.1(14)
C24 C25 C26 N10 -177.4(10)
N9 C25 C26 C27 -177.1(10)
C24 C25 C26 C27 4.4(17)
Cu3 O5 C28 N11 2.8(12)
Cu2 O5 C28 N11 -177.9(8)
Cu3 O5 C28 C29 -175.0(7)
Cu2 O5 C28 C29 4.3(10)
N10 N11 C28 O5 -1.1(14)
N10 N11 C28 C29 176.7(8)
O6 N12 C29 C30 -2.2(14)
Cu2 N12 C29 C30 -175.3(7)
O6 N12 C29 C28 178.0(7)
Cu2 N12 C29 C28 4.8(12)
O5 C28 C29 N12 -6.0(13)
N11 C28 C29 N12 175.9(9)
O5 C28 C29 C30 174.1(9)
N11 C28 C29 C30 -4.0(14)
C35 N13 C31 C32 -1.6(18)
Cu4 N13 C31 C32 -174.3(9)
N13 C31 C32 C33 0(2)
C31 C32 C33 C34 0(2)
C32 C33 C34 C35 2(2)
C31 N13 C35 C34 3.0(17)
Cu4 N13 C35 C34 176.8(10)
C31 N13 C35 C36 -178.6(10)
Cu4 N13 C35 C36 -4.8(12)
C33 C34 C35 N13 -3.0(19)
C33 C34 C35 C36 178.8(12)
N15 N14 C36 C37 4.2(17)
Cu4 N14 C36 C37 177.8(9)
N15 N14 C36 C35 177.5(9)
Cu4 N14 C36 C35 -8.9(12)
N13 C35 C36 N14 8.7(14)
C34 C35 C36 N14 -172.9(11)
N13 C35 C36 C37 -177.6(10)
C34 C35 C36 C37 0.7(18)
Cu4 O7 C38 N15 2.0(13)
Cu3 O7 C38 N15 -175.6(9)
Cu4 O7 C38 C39 -177.9(7)
Cu3 O7 C38 C39 4.5(11)
N14 N15 C38 O7 -1.7(14)
N14 N15 C38 C39 178.2(8)
O8 N16 C39 C40 -1.2(16)
Cu3 N16 C39 C40 175.9(9)
O8 N16 C39 C38 179.2(9)
Cu3 N16 C39 C38 -3.7(14)
O7 C38 C39 N16 -1.3(14)
N15 C38 C39 N16 178.8(10)
O7 C38 C39 C40 179.1(10)
N15 C38 C39 C40 -0.8(15)
